data_4118698
loop_
_publ_author_name
'Akira Nishimura'
'Masato Ohashi'
'Sensuke Ogoshi'

_publ_contact_author_email ogoshi@chem.eng.osaka-u.ac.jp
_publ_contact_author_fax '+81 6 6879 7394'
_publ_contact_author_name 'Prof. Sensuke Ogoshi'
_publ_contact_author_phone '+81 6 6879 7393'
_publ_section_title
;
 Nickel-Catalyzed Intermolecular [2 + 2] Cycloaddition of Conjugated
 Enynes with Alkenes
;
_journal_name_full 'Journal of the American Chemical Society'
_journal_page_first 15692
_journal_page_last 15695
_journal_paper_doi 10.1021/ja3074775
_journal_volume 134
_journal_year 2012
_chemical_formula_moiety 'C54 H70 N2 Ni O'
_chemical_formula_sum 'C54 H70 N2 Ni O'
_chemical_formula_weight 821.86
_space_group_IT_number 14
_symmetry_cell_setting monoclinic
_symmetry_Int_Tables_number 14
_symmetry_space_group_name_Hall '-P 2ybc'
_symmetry_space_group_name_H-M 'P 1 21/c 1'
_atom_sites_solution_hydrogens geom
_atom_sites_solution_primary direct
_atom_sites_solution_secondary difmap
_cell_angle_alpha 90.0000
_cell_angle_beta 99.650(7)
_cell_angle_gamma 90.0000
_cell_formula_units_Z 4
_cell_length_a 10.666(6)
_cell_length_b 16.7757(10)
_cell_length_c 27.099(16)
_cell_measurement_reflns_used 10226
_cell_measurement_temperature 123(2)
_cell_measurement_theta_max 27.50
_cell_measurement_theta_min 3.10
_cell_volume 4780(4)
_computing_cell_refinement 'CrystalClear-SM Expert 2.0 r4'
_computing_data_collection 'CrystalClear-SM Expert 2.0 r4 (Rigaku, 2009)'
_computing_data_reduction 'CrystalClear-SM Expert 2.0 r4'
_computing_molecular_graphics 'CrystalStructure 4.0'
_computing_publication_material 'CrystalStructure 4.0 (Rigaku, 2010)'
_computing_structure_refinement 'SHELXL97 (Sheldrick, 2008)'
_computing_structure_solution 'DIRDIF99-PATTY (Gould, et al., 1999)'
_diffrn_ambient_temperature 123(2)
_diffrn_detector_area_resol_mean 6.827
_diffrn_measured_fraction_theta_full 0.990
_diffrn_measured_fraction_theta_max 0.990
_diffrn_measurement_device_type 'Rigaku XtaLAB mini'
_diffrn_measurement_method \w
_diffrn_radiation_type 'Mo K\a'
_diffrn_radiation_wavelength 0.71075
_diffrn_reflns_av_R_equivalents 0.0406
_diffrn_reflns_limit_h_max 13
_diffrn_reflns_limit_h_min -13
_diffrn_reflns_limit_k_max 21
_diffrn_reflns_limit_k_min -21
_diffrn_reflns_limit_l_max 35
_diffrn_reflns_limit_l_min -35
_diffrn_reflns_number 41606
_diffrn_reflns_theta_full 27.58
_diffrn_reflns_theta_max 27.58
_diffrn_standards_number 0
_exptl_absorpt_coefficient_mu 0.444
_exptl_absorpt_correction_T_max 0.794
_exptl_absorpt_correction_T_min 0.637
_exptl_absorpt_correction_type multi-scan
_exptl_absorpt_process_details 'REQAB (Rigaku, 1998)'
_exptl_crystal_colour orange
_exptl_crystal_density_diffrn 1.142
_exptl_crystal_description block
_exptl_crystal_F_000 1776.00
_exptl_crystal_size_max 0.580
_exptl_crystal_size_mid 0.580
_exptl_crystal_size_min 0.520
_refine_diff_density_max 0.970
_refine_diff_density_min -0.750
_refine_ls_extinction_method none
_refine_ls_goodness_of_fit_ref 1.056
_refine_ls_hydrogen_treatment constr
_refine_ls_number_parameters 535
_refine_ls_number_reflns 10943
_refine_ls_number_restraints 0
_refine_ls_R_factor_gt 0.0487
_refine_ls_shift/su_max 0.004
_refine_ls_structure_factor_coef Fsqd
_refine_ls_weighting_details 'w = 1/[\s^2^(Fo^2^)+(0.0577P)^2^+3.1678P] where P=(Fo^2^+2Fc^2^)/3'
_refine_ls_weighting_scheme calc
_refine_ls_wR_factor_ref 0.1304
_reflns_number_gt 9286
_reflns_number_total 10943
_reflns_threshold_expression F^2^>2.0\s(F^2^)
_cod_data_source_file ja3074775_si_002_3.cif
_cod_data_source_block 4'db
_cod_database_code 4118698

loop_
_symmetry_equiv_pos_site_id
_symmetry_equiv_pos_as_xyz
1 +X,+Y,+Z
2 -X,1/2+Y,1/2-Z
3 -X,-Y,-Z
4 +X,1/2-Y,1/2+Z

loop_
_atom_site_label
_atom_site_type_symbol
_atom_site_fract_x
_atom_site_fract_y
_atom_site_fract_z
_atom_site_U_iso_or_equiv
_atom_site_adp_type
_atom_site_occupancy
_atom_site_symmetry_multiplicity
_atom_site_calc_flag
_atom_site_refinement_flags
Ni1 Ni 0.11968(2) 0.181161(13) 0.371105(9) 0.02068(8) Uani 1.0 4 d .
O1 O 0.08475(13) 0.12392(8) 0.31077(5) 0.0272(3) Uani 1.0 4 d .
N1 N -0.10056(15) 0.26925(9) 0.32101(6) 0.0232(4) Uani 1.0 4 d .
N2 N 0.06381(15) 0.34372(9) 0.32694(6) 0.0229(4) Uani 1.0 4 d .
C1 C 0.1832(2) 0.22948(12) 0.43755(7) 0.0294(5) Uani 1.0 4 d .
C2 C 0.25644(19) 0.16172(11) 0.42915(7) 0.0251(4) Uani 1.0 4 d .
C3 C 0.18468(18) 0.09406(11) 0.41552(7) 0.0245(4) Uani 1.0 4 d .
C4 C 0.15101(19) 0.01905(12) 0.41713(7) 0.0267(4) Uani 1.0 4 d .
C5 C 0.06020(19) -0.01530(11) 0.37173(8) 0.0272(4) Uani 1.0 4 d .
C6 C 0.1281(2) -0.01364(12) 0.32722(8) 0.0286(4) Uani 1.0 4 d .
C7 C 0.14037(19) 0.05495(11) 0.30247(7) 0.0257(4) Uani 1.0 4 d .
C8 C 0.3922(2) 0.16898(14) 0.42147(9) 0.0373(5) Uani 1.0 4 d .
C9 C 0.2004(3) -0.03428(14) 0.46103(9) 0.0408(6) Uani 1.0 4 d .
C10 C 0.3119(3) -0.00035(15) 0.49656(10) 0.0493(7) Uani 1.0 4 d .
C11 C 0.0065(2) -0.09532(12) 0.38367(8) 0.0319(5) Uani 1.0 4 d .
C12 C -0.0896(3) -0.09702(15) 0.41271(10) 0.0436(6) Uani 1.0 4 d .
C13 C -0.1357(3) -0.16876(17) 0.42791(11) 0.0518(7) Uani 1.0 4 d .
C14 C -0.0885(3) -0.23955(16) 0.41394(10) 0.0519(7) Uani 1.0 4 d .
C15 C 0.0040(3) -0.23928(15) 0.38451(11) 0.0520(7) Uani 1.0 4 d .
C16 C 0.0519(3) -0.16773(13) 0.36952(10) 0.0428(6) Uani 1.0 4 d .
C17 C 0.21626(19) 0.05727(11) 0.26067(7) 0.0268(4) Uani 1.0 4 d .
C18 C 0.3220(2) 0.00836(13) 0.26060(9) 0.0345(5) Uani 1.0 4 d .
C19 C 0.3919(3) 0.01184(16) 0.22193(10) 0.0437(6) Uani 1.0 4 d .
C20 C 0.3592(3) 0.06362(17) 0.18273(10) 0.0475(7) Uani 1.0 4 d .
C21 C 0.2553(3) 0.11341(17) 0.18250(9) 0.0457(6) Uani 1.0 4 d .
C22 C 0.1852(3) 0.11065(14) 0.22127(8) 0.0355(5) Uani 1.0 4 d .
C23 C 0.02534(17) 0.27037(10) 0.33997(7) 0.0212(4) Uani 1.0 4 d .
C24 C -0.1396(2) 0.33977(12) 0.29653(8) 0.0295(5) Uani 1.0 4 d .
C25 C -0.03647(19) 0.38656(12) 0.30004(8) 0.0291(5) Uani 1.0 4 d .
C26 C -0.18577(18) 0.20654(12) 0.33098(8) 0.0269(4) Uani 1.0 4 d .
C27 C -0.2303(2) 0.15238(13) 0.29343(9) 0.0329(5) Uani 1.0 4 d .
C28 C -0.3152(3) 0.09432(15) 0.30448(12) 0.0487(7) Uani 1.0 4 d .
C29 C -0.3521(3) 0.09105(17) 0.35076(13) 0.0567(8) Uani 1.0 4 d .
C30 C -0.3060(3) 0.14487(16) 0.38730(11) 0.0478(7) Uani 1.0 4 d .
C31 C -0.22205(19) 0.20489(13) 0.37853(8) 0.0327(5) Uani 1.0 4 d .
C32 C -0.1908(3) 0.15535(15) 0.24241(9) 0.0392(6) Uani 1.0 4 d .
C33 C -0.2933(3) 0.19594(19) 0.20458(11) 0.0558(7) Uani 1.0 4 d .
C34 C -0.1625(3) 0.07265(17) 0.22363(12) 0.0546(8) Uani 1.0 4 d .
C35 C -0.1775(2) 0.26667(15) 0.41842(8) 0.0359(5) Uani 1.0 4 d .
C36 C -0.2677(3) 0.33772(17) 0.41329(11) 0.0504(7) Uani 1.0 4 d .
C37 C -0.1606(3) 0.2335(2) 0.47181(10) 0.0572(8) Uani 1.0 4 d .
C38 C 0.18494(19) 0.37814(11) 0.34723(7) 0.0253(4) Uani 1.0 4 d .
C39 C 0.1882(3) 0.42990(12) 0.38802(8) 0.0319(5) Uani 1.0 4 d .
C40 C 0.3049(3) 0.46364(14) 0.40739(9) 0.0421(6) Uani 1.0 4 d .
C41 C 0.4123(3) 0.44493(15) 0.38808(10) 0.0455(6) Uani 1.0 4 d .
C42 C 0.4067(3) 0.39194(14) 0.34851(9) 0.0383(5) Uani 1.0 4 d .
C43 C 0.2926(2) 0.35770(12) 0.32665(8) 0.0280(4) Uani 1.0 4 d .
C44 C 0.0726(3) 0.44742(14) 0.41217(9) 0.0402(6) Uani 1.0 4 d .
C45 C 0.0952(4) 0.42954(16) 0.46822(10) 0.0574(8) Uani 1.0 4 d .
C46 C 0.0283(4) 0.53315(17) 0.40353(11) 0.0577(8) Uani 1.0 4 d .
C47 C 0.2854(2) 0.30193(13) 0.28220(8) 0.0328(5) Uani 1.0 4 d .
C48 C 0.4113(3) 0.26080(18) 0.27908(11) 0.0514(7) Uani 1.0 4 d .
C49 C 0.2384(3) 0.34713(18) 0.23383(9) 0.0524(7) Uani 1.0 4 d .
C50 C 0.5150(6) 0.3823(3) 0.1153(3) 0.138(3) Uani 1.0 4 d .
C51 C 0.5529(10) 0.3139(5) 0.0838(4) 0.222(6) Uani 1.0 4 d .
C52 C 0.4847(6) 0.2504(3) 0.0730(3) 0.1153(19) Uani 1.0 4 d .
C53 C 0.5301(10) 0.1764(4) 0.0494(3) 0.181(4) Uani 1.0 4 d .
C54 C 0.4620(9) 0.1254(5) 0.0280(3) 0.222(6) Uani 1.0 4 d .
H1A H 0.2254 0.2820 0.4376 0.0352 Uiso 1.0 4 calc R
H1B H 0.1280 0.2242 0.4633 0.0352 Uiso 1.0 4 calc R
H5 H -0.0132 0.0223 0.3643 0.0327 Uiso 1.0 4 calc R
H6 H 0.1627 -0.0615 0.3165 0.0343 Uiso 1.0 4 calc R
H8A H 0.4490 0.1602 0.4534 0.0447 Uiso 1.0 4 calc R
H8B H 0.4066 0.2224 0.4089 0.0447 Uiso 1.0 4 calc R
H8C H 0.4095 0.1291 0.3971 0.0447 Uiso 1.0 4 calc R
H9A H 0.1303 -0.0449 0.4799 0.0489 Uiso 1.0 4 calc R
H9B H 0.2260 -0.0859 0.4481 0.0489 Uiso 1.0 4 calc R
H10A H 0.2864 0.0496 0.5108 0.0592 Uiso 1.0 4 calc R
H10B H 0.3822 0.0100 0.4784 0.0592 Uiso 1.0 4 calc R
H10C H 0.3393 -0.0386 0.5235 0.0592 Uiso 1.0 4 calc R
H12 H -0.1242 -0.0483 0.4223 0.0523 Uiso 1.0 4 calc R
H13 H -0.2004 -0.1687 0.4481 0.0622 Uiso 1.0 4 calc R
H14 H -0.1196 -0.2886 0.4246 0.0623 Uiso 1.0 4 calc R
H15 H 0.0357 -0.2884 0.3742 0.0623 Uiso 1.0 4 calc R
H16 H 0.1166 -0.1686 0.3493 0.0514 Uiso 1.0 4 calc R
H18 H 0.3464 -0.0279 0.2874 0.0413 Uiso 1.0 4 calc R
H19 H 0.4635 -0.0221 0.2226 0.0524 Uiso 1.0 4 calc R
H20 H 0.4069 0.0654 0.1561 0.0570 Uiso 1.0 4 calc R
H21 H 0.2319 0.1497 0.1556 0.0549 Uiso 1.0 4 calc R
H22 H 0.1150 0.1457 0.2209 0.0425 Uiso 1.0 4 calc R
H24 H -0.2232 0.3525 0.2804 0.0354 Uiso 1.0 4 calc R
H25 H -0.0328 0.4387 0.2868 0.0350 Uiso 1.0 4 calc R
H28 H -0.3482 0.0564 0.2796 0.0584 Uiso 1.0 4 calc R
H29 H -0.4101 0.0510 0.3574 0.0680 Uiso 1.0 4 calc R
H30 H -0.3316 0.1412 0.4192 0.0574 Uiso 1.0 4 calc R
H32 H -0.1113 0.1879 0.2453 0.0470 Uiso 1.0 4 calc R
H33A H -0.3730 0.1660 0.2020 0.0669 Uiso 1.0 4 calc R
H33B H -0.2662 0.1974 0.1718 0.0669 Uiso 1.0 4 calc R
H33C H -0.3065 0.2505 0.2157 0.0669 Uiso 1.0 4 calc R
H34A H -0.1278 0.0777 0.1925 0.0655 Uiso 1.0 4 calc R
H34B H -0.2412 0.0414 0.2174 0.0655 Uiso 1.0 4 calc R
H34C H -0.1004 0.0458 0.2489 0.0655 Uiso 1.0 4 calc R
H35 H -0.0926 0.2864 0.4127 0.0430 Uiso 1.0 4 calc R
H36A H -0.3529 0.3198 0.4172 0.0605 Uiso 1.0 4 calc R
H36B H -0.2711 0.3619 0.3802 0.0605 Uiso 1.0 4 calc R
H36C H -0.2371 0.3771 0.4392 0.0605 Uiso 1.0 4 calc R
H37A H -0.2441 0.2216 0.4805 0.0686 Uiso 1.0 4 calc R
H37B H -0.1171 0.2731 0.4952 0.0686 Uiso 1.0 4 calc R
H37C H -0.1097 0.1846 0.4738 0.0686 Uiso 1.0 4 calc R
H40 H 0.3106 0.5002 0.4344 0.0505 Uiso 1.0 4 calc R
H41 H 0.4913 0.4686 0.4020 0.0546 Uiso 1.0 4 calc R
H42 H 0.4824 0.3789 0.3362 0.0460 Uiso 1.0 4 calc R
H44 H 0.0021 0.4121 0.3960 0.0482 Uiso 1.0 4 calc R
H45A H 0.0155 0.4363 0.4812 0.0689 Uiso 1.0 4 calc R
H45B H 0.1593 0.4663 0.4855 0.0689 Uiso 1.0 4 calc R
H45C H 0.1253 0.3746 0.4739 0.0689 Uiso 1.0 4 calc R
H46A H 0.0965 0.5694 0.4183 0.0692 Uiso 1.0 4 calc R
H46B H -0.0468 0.5421 0.4193 0.0692 Uiso 1.0 4 calc R
H46C H 0.0067 0.5433 0.3675 0.0692 Uiso 1.0 4 calc R
H47 H 0.2215 0.2596 0.2858 0.0394 Uiso 1.0 4 calc R
H48A H 0.4450 0.2365 0.3115 0.0617 Uiso 1.0 4 calc R
H48B H 0.4722 0.3001 0.2705 0.0617 Uiso 1.0 4 calc R
H48C H 0.3976 0.2194 0.2532 0.0617 Uiso 1.0 4 calc R
H49A H 0.3005 0.3882 0.2289 0.0628 Uiso 1.0 4 calc R
H49B H 0.1566 0.3724 0.2359 0.0628 Uiso 1.0 4 calc R
H49C H 0.2278 0.3099 0.2056 0.0628 Uiso 1.0 4 calc R
H50A H 0.4875 0.3608 0.1454 0.1657 Uiso 1.0 4 calc R
H50B H 0.4451 0.4123 0.0957 0.1657 Uiso 1.0 4 calc R
H50C H 0.5881 0.4176 0.1251 0.1657 Uiso 1.0 4 calc R
H51A H 0.5655 0.3375 0.0515 0.2670 Uiso 1.0 4 calc R
H51B H 0.6375 0.2956 0.1007 0.2670 Uiso 1.0 4 calc R
H52A H 0.4065 0.2678 0.0505 0.1384 Uiso 1.0 4 calc R
H52B H 0.4580 0.2329 0.1045 0.1384 Uiso 1.0 4 calc R
H53A H 0.5835 0.1954 0.0253 0.2168 Uiso 1.0 4 calc R
H53B H 0.5882 0.1489 0.0764 0.2168 Uiso 1.0 4 calc R
H54A H 0.4067 0.1488 -0.0008 0.2663 Uiso 1.0 4 calc R
H54B H 0.4099 0.1025 0.0510 0.2663 Uiso 1.0 4 calc R
H54C H 0.5143 0.0835 0.0166 0.2663 Uiso 1.0 4 calc R

loop_
_atom_site_aniso_label
_atom_site_aniso_U_11
_atom_site_aniso_U_22
_atom_site_aniso_U_33
_atom_site_aniso_U_12
_atom_site_aniso_U_13
_atom_site_aniso_U_23
Ni1 0.02147(13) 0.01746(12) 0.02278(13) 0.00157(9) 0.00277(9) 0.00137(9)
O1 0.0320(8) 0.0227(7) 0.0257(7) 0.0049(6) 0.0014(6) 0.0006(6)
N1 0.0207(8) 0.0216(8) 0.0274(8) 0.0027(6) 0.0042(6) 0.0039(7)
N2 0.0251(8) 0.0188(8) 0.0249(8) 0.0013(6) 0.0043(7) 0.0034(6)
C1 0.0364(11) 0.0245(10) 0.0259(10) 0.0022(8) 0.0015(8) -0.0010(8)
C2 0.0256(10) 0.0243(9) 0.0241(9) -0.0002(8) -0.0002(8) 0.0022(8)
C3 0.0249(10) 0.0240(9) 0.0236(9) 0.0036(8) 0.0010(7) 0.0027(8)
C4 0.0287(10) 0.0231(9) 0.0275(10) 0.0022(8) 0.0027(8) 0.0035(8)
C5 0.0296(10) 0.0204(9) 0.0309(10) -0.0005(8) 0.0028(8) 0.0020(8)
C6 0.0331(11) 0.0222(9) 0.0301(10) -0.0001(8) 0.0045(8) -0.0030(8)
C7 0.0284(10) 0.0222(9) 0.0259(10) 0.0020(8) 0.0030(8) -0.0040(8)
C8 0.0247(11) 0.0432(13) 0.0422(13) -0.0025(9) 0.0002(9) 0.0035(10)
C9 0.0508(14) 0.0291(11) 0.0377(12) -0.0050(10) -0.0066(11) 0.0109(10)
C10 0.0583(17) 0.0392(13) 0.0424(14) -0.0039(12) -0.0151(12) 0.0144(11)
C11 0.0340(11) 0.0256(10) 0.0332(11) -0.0063(9) -0.0022(9) 0.0029(9)
C12 0.0440(14) 0.0374(13) 0.0505(15) -0.0086(11) 0.0109(11) 0.0037(11)
C13 0.0500(16) 0.0520(16) 0.0535(16) -0.0193(13) 0.0085(13) 0.0090(13)
C14 0.0651(18) 0.0386(14) 0.0464(15) -0.0245(13) -0.0069(13) 0.0105(12)
C15 0.0704(19) 0.0266(12) 0.0561(16) -0.0085(12) 0.0026(14) 0.0038(11)
C16 0.0504(15) 0.0263(11) 0.0516(15) -0.0036(10) 0.0085(12) 0.0013(10)
C17 0.0281(10) 0.0242(10) 0.0274(10) -0.0021(8) 0.0025(8) -0.0061(8)
C18 0.0330(12) 0.0330(11) 0.0372(12) 0.0029(9) 0.0053(9) -0.0059(9)
C19 0.0357(13) 0.0513(15) 0.0458(14) 0.0017(11) 0.0118(11) -0.0141(12)
C20 0.0453(15) 0.0629(17) 0.0386(13) -0.0084(13) 0.0193(11) -0.0120(12)
C21 0.0501(15) 0.0574(16) 0.0314(12) -0.0038(12) 0.0116(11) 0.0046(11)
C22 0.0362(12) 0.0393(12) 0.0308(11) 0.0020(10) 0.0053(9) 0.0017(9)
C23 0.0231(9) 0.0187(9) 0.0226(9) 0.0005(7) 0.0057(7) -0.0015(7)
C24 0.0271(10) 0.0279(10) 0.0324(11) 0.0053(8) 0.0021(8) 0.0082(8)
C25 0.0312(11) 0.0241(10) 0.0312(10) 0.0045(8) 0.0027(8) 0.0083(8)
C26 0.0179(9) 0.0242(9) 0.0389(11) 0.0017(7) 0.0058(8) 0.0063(8)
C27 0.0239(10) 0.0280(10) 0.0467(13) 0.0019(8) 0.0052(9) -0.0018(9)
C28 0.0344(13) 0.0380(13) 0.0745(19) -0.0107(10) 0.0115(12) -0.0081(13)
C29 0.0454(15) 0.0440(15) 0.085(3) -0.0157(12) 0.0240(15) 0.0084(15)
C30 0.0361(13) 0.0521(16) 0.0594(17) -0.0050(11) 0.0198(12) 0.0160(13)
C31 0.0231(10) 0.0369(11) 0.0383(12) 0.0033(9) 0.0058(9) 0.0124(10)
C32 0.0305(12) 0.0413(13) 0.0454(13) -0.0032(10) 0.0052(10) -0.0120(11)
C33 0.0534(17) 0.0615(18) 0.0503(16) -0.0002(14) 0.0026(13) -0.0013(14)
C34 0.0443(15) 0.0521(16) 0.0653(18) -0.0002(12) 0.0034(13) -0.0302(14)
C35 0.0296(11) 0.0482(14) 0.0311(11) 0.0027(10) 0.0092(9) 0.0078(10)
C36 0.0477(16) 0.0558(16) 0.0473(15) 0.0124(13) 0.0064(12) -0.0056(13)
C37 0.0503(16) 0.087(3) 0.0352(14) -0.0008(15) 0.0092(12) 0.0171(14)
C38 0.0300(10) 0.0210(9) 0.0247(9) -0.0033(8) 0.0039(8) 0.0038(8)
C39 0.0454(13) 0.0225(10) 0.0288(10) -0.0030(9) 0.0087(9) 0.0020(8)
C40 0.0559(16) 0.0321(12) 0.0358(12) -0.0119(11) 0.0002(11) -0.0038(10)
C41 0.0440(14) 0.0440(14) 0.0445(14) -0.0189(11) -0.0041(11) 0.0026(11)
C42 0.0303(12) 0.0410(13) 0.0427(13) -0.0082(10) 0.0031(10) 0.0072(10)
C43 0.0299(11) 0.0252(10) 0.0292(10) -0.0024(8) 0.0056(8) 0.0047(8)
C44 0.0545(15) 0.0315(12) 0.0370(12) 0.0004(10) 0.0149(11) -0.0050(10)
C45 0.098(3) 0.0364(13) 0.0447(15) 0.0215(15) 0.0332(16) 0.0072(12)
C46 0.081(3) 0.0501(16) 0.0457(15) 0.0258(15) 0.0213(15) 0.0111(13)
C47 0.0308(11) 0.0343(11) 0.0349(11) -0.0025(9) 0.0102(9) -0.0007(9)
C48 0.0401(14) 0.0591(17) 0.0578(17) 0.0084(12) 0.0166(12) -0.0092(14)
C49 0.0694(19) 0.0542(16) 0.0325(13) 0.0066(14) 0.0057(12) -0.0022(12)
C50 0.126(5) 0.073(3) 0.185(6) 0.017(3) -0.060(4) -0.042(4)
C51 0.267(11) 0.115(6) 0.221(9) 0.018(6) -0.146(8) -0.023(6)
C52 0.115(4) 0.085(4) 0.128(5) 0.026(3) -0.033(4) -0.003(3)
C53 0.291(11) 0.080(4) 0.147(7) -0.004(5) -0.031(7) -0.021(4)
C54 0.335(12) 0.152(7) 0.124(5) 0.129(8) -0.123(7) -0.038(5)

loop_
_atom_type_symbol
_atom_type_description
_atom_type_scat_dispersion_real
_atom_type_scat_dispersion_imag
_atom_type_scat_source
C C 0.003 0.002
;
International Tables for Crystallography
(1992, Vol. C, Tables 4.2.6.8 and 6.1.1.4)
;
H H 0.000 0.000
;
International Tables for Crystallography
(1992, Vol. C, Table 6.1.1.4)
;
N N 0.006 0.003
;
International Tables for Crystallography
(1992, Vol. C, Tables 4.2.6.8 and 6.1.1.4)
;
Ni Ni 0.339 1.112
;
International Tables for Crystallography
(1992, Vol. C, Tables 4.2.6.8 and 6.1.1.4)
;
O O 0.011 0.006
;
International Tables for Crystallography
(1992, Vol. C, Tables 4.2.6.8 and 6.1.1.4)
;

loop_
_geom_angle_atom_site_label_1
_geom_angle_atom_site_label_2
_geom_angle_atom_site_label_3
_geom_angle
_geom_angle_publ_flag
O1 Ni1 C1 169.98(8) yes
O1 Ni1 C2 128.16(8) yes
O1 Ni1 C3 98.78(8) yes
O1 Ni1 C23 90.18(8) yes
C1 Ni1 C2 41.88(9) yes
C1 Ni1 C3 73.37(9) yes
C1 Ni1 C23 98.87(9) yes
C2 Ni1 C3 41.23(8) yes
C2 Ni1 C23 137.60(8) yes
C3 Ni1 C23 164.67(9) yes
Ni1 O1 C7 124.06(12) yes
C23 N1 C24 111.62(16) yes
C23 N1 C26 123.61(16) yes
C24 N1 C26 124.29(17) yes
C23 N2 C25 111.37(16) yes
C23 N2 C38 123.65(15) yes
C25 N2 C38 123.80(16) yes
Ni1 C1 C2 68.97(11) yes
Ni1 C2 C1 69.15(11) yes
Ni1 C2 C3 67.86(11) yes
Ni1 C2 C8 118.32(15) yes
C1 C2 C3 113.88(19) yes
C1 C2 C8 121.80(18) yes
C3 C2 C8 122.16(19) yes
Ni1 C3 C2 70.91(11) yes
Ni1 C3 C4 132.08(15) yes
C2 C3 C4 156.97(19) yes
C3 C4 C5 118.05(17) yes
C3 C4 C9 122.22(18) yes
C5 C4 C9 119.71(18) yes
C4 C5 C6 108.01(17) yes
C4 C5 C11 111.69(17) yes
C6 C5 C11 115.89(18) yes
C5 C6 C7 120.87(19) yes
O1 C7 C6 124.9(2) yes
O1 C7 C17 114.57(16) yes
C6 C7 C17 120.49(19) yes
C4 C9 C10 114.3(2) yes
C5 C11 C12 118.6(2) yes
C5 C11 C16 123.7(3) yes
C12 C11 C16 117.6(3) yes
C11 C12 C13 121.1(3) yes
C12 C13 C14 120.3(3) yes
C13 C14 C15 119.6(3) yes
C14 C15 C16 120.6(3) yes
C11 C16 C15 120.8(3) yes
C7 C17 C18 121.66(18) yes
C7 C17 C22 120.49(19) yes
C18 C17 C22 117.8(2) yes
C17 C18 C19 120.9(2) yes
C18 C19 C20 120.9(3) yes
C19 C20 C21 119.0(3) yes
C20 C21 C22 120.5(3) yes
C17 C22 C21 120.9(3) yes
Ni1 C23 N1 124.71(13) yes
Ni1 C23 N2 131.31(14) yes
N1 C23 N2 103.69(15) yes
N1 C24 C25 106.80(18) yes
N2 C25 C24 106.52(18) yes
N1 C26 C27 119.2(2) yes
N1 C26 C31 117.64(18) yes
C27 C26 C31 123.1(2) yes
C26 C27 C28 117.0(3) yes
C26 C27 C32 122.4(2) yes
C28 C27 C32 120.6(3) yes
C27 C28 C29 121.2(3) yes
C28 C29 C30 120.6(3) yes
C29 C30 C31 121.1(3) yes
C26 C31 C30 117.0(2) yes
C26 C31 C35 122.6(2) yes
C30 C31 C35 120.4(3) yes
C27 C32 C33 110.5(3) yes
C27 C32 C34 112.1(3) yes
C33 C32 C34 109.9(3) yes
C31 C35 C36 110.63(18) yes
C31 C35 C37 113.5(3) yes
C36 C35 C37 110.0(3) yes
N2 C38 C39 116.88(19) yes
N2 C38 C43 119.57(17) yes
C39 C38 C43 123.54(19) yes
C38 C39 C40 116.9(3) yes
C38 C39 C44 123.1(2) yes
C40 C39 C44 120.0(2) yes
C39 C40 C41 121.0(3) yes
C40 C41 C42 120.7(3) yes
C41 C42 C43 121.2(3) yes
C38 C43 C42 116.6(2) yes
C38 C43 C47 122.12(18) yes
C42 C43 C47 121.3(2) yes
C39 C44 C45 112.8(3) yes
C39 C44 C46 111.8(3) yes
C45 C44 C46 109.4(3) yes
C43 C47 C48 113.31(19) yes
C43 C47 C49 110.0(2) yes
C48 C47 C49 110.1(3) yes
C50 C51 C52 123.7(9) yes
C51 C52 C53 124.3(7) yes
C52 C53 C54 125.2(9) yes

loop_
_geom_bond_atom_site_label_1
_geom_bond_atom_site_label_2
_geom_bond_distance
_geom_bond_publ_flag
Ni1 O1 1.8788(16) yes
Ni1 C1 1.987(2) yes
Ni1 C2 1.985(2) yes
Ni1 C3 1.9454(19) yes
Ni1 C23 1.9182(18) yes
O1 C7 1.336(3) yes
N1 C23 1.355(3) yes
N1 C24 1.386(3) yes
N1 C26 1.445(3) yes
N2 C23 1.362(3) yes
N2 C25 1.389(3) yes
N2 C38 1.438(3) yes
C1 C2 1.419(3) yes
C2 C3 1.384(3) yes
C2 C8 1.502(4) yes
C3 C4 1.311(3) yes
C4 C5 1.544(3) yes
C4 C9 1.511(3) yes
C5 C6 1.508(4) yes
C5 C11 1.516(3) yes
C6 C7 1.349(3) yes
C7 C17 1.499(3) yes
C9 C10 1.511(4) yes
C11 C12 1.393(4) yes
C11 C16 1.386(4) yes
C12 C13 1.388(4) yes
C13 C14 1.368(4) yes
C14 C15 1.368(5) yes
C15 C16 1.392(4) yes
C17 C18 1.395(3) yes
C17 C22 1.390(3) yes
C18 C19 1.386(4) yes
C19 C20 1.371(4) yes
C20 C21 1.387(4) yes
C21 C22 1.389(4) yes
C24 C25 1.341(3) yes
C26 C27 1.387(3) yes
C26 C31 1.406(4) yes
C27 C28 1.397(4) yes
C27 C32 1.512(4) yes
C28 C29 1.377(5) yes
C29 C30 1.369(5) yes
C30 C31 1.394(4) yes
C31 C35 1.515(4) yes
C32 C33 1.528(4) yes
C32 C34 1.525(4) yes
C35 C36 1.523(4) yes
C35 C37 1.532(4) yes
C38 C39 1.402(3) yes
C38 C43 1.401(4) yes
C39 C40 1.388(4) yes
C39 C44 1.518(4) yes
C40 C41 1.373(4) yes
C41 C42 1.386(4) yes
C42 C43 1.385(3) yes
C43 C47 1.517(3) yes
C44 C45 1.527(4) yes
C44 C46 1.520(4) yes
C47 C48 1.524(4) yes
C47 C49 1.525(4) yes
C50 C51 1.523(10) yes
C51 C52 1.296(10) yes
C52 C53 1.511(10) yes
C53 C54 1.206(11) yes
